data_7043573
loop_
_publ_author_name
'Liu, Zhipeng'
'Liu, Yi'
'Duan, Jicheng'
'Qi, Fen'
'Tian, Dan'
'Wang, Xiaoqing'
'Huang, Wei'

_publ_section_title
;
 Optical Properties and Mechanofluorochromism of New BODIPY Dyes Based on
 Pyridine-Pyrimidine-Hybrid Structure
;
_journal_name_full 'Dalton Trans.'
_journal_paper_doi 10.1039/C7DT02259J
_journal_year 2017
_chemical_formula_sum 'C13 H12 B F2 N5'
_chemical_formula_weight 287.09
_chemical_name_systematic
; 
 ? 
;
_space_group_IT_number 14
_symmetry_cell_setting monoclinic
_symmetry_space_group_name_Hall '-P 2ybc'
_symmetry_space_group_name_H-M 'P 1 21/c 1'
_atom_sites_solution_hydrogens geom
_atom_sites_solution_primary direct
_atom_sites_solution_secondary difmap
_audit_creation_method SHELXL-97
_audit_update_record
;
2017-06-04 deposited with the CCDC.
2017-07-11 downloaded from the CCDC.
;
_cell_angle_alpha 90.00
_cell_angle_beta 118.152(3)
_cell_angle_gamma 90.00
_cell_formula_units_Z 4
_cell_length_a 7.2050(6)
_cell_length_b 18.0229(15)
_cell_length_c 11.3751(9)
_cell_measurement_reflns_used 1727
_cell_measurement_temperature 298(2)
_cell_measurement_theta_max 26.528
_cell_measurement_theta_min 2.3165
_cell_volume 1302.37(19)
_computing_structure_refinement 'SHELXL-97 (Sheldrick, 1997)'
_computing_structure_solution 'SHELXS-97 (Sheldrick, 1990)'
_diffrn_ambient_temperature 298(2)
_diffrn_measured_fraction_theta_full 0.997
_diffrn_measured_fraction_theta_max 0.997
_diffrn_measurement_device_type 'CCD area detector'
_diffrn_measurement_method 'phi and omega scans'
_diffrn_radiation_monochromator graphite
_diffrn_radiation_source 'fine-focus sealed tube'
_diffrn_radiation_type MoK\a
_diffrn_radiation_wavelength 0.71073
_diffrn_reflns_av_R_equivalents 0.0332
_diffrn_reflns_av_sigmaI/netI 0.0385
_diffrn_reflns_limit_h_max 8
_diffrn_reflns_limit_h_min -8
_diffrn_reflns_limit_k_max 16
_diffrn_reflns_limit_k_min -21
_diffrn_reflns_limit_l_max 13
_diffrn_reflns_limit_l_min -13
_diffrn_reflns_number 6441
_diffrn_reflns_theta_full 25.02
_diffrn_reflns_theta_max 25.02
_diffrn_reflns_theta_min 2.32
_exptl_absorpt_coefficient_mu 0.112
_exptl_absorpt_correction_T_max 0.9801
_exptl_absorpt_correction_T_min 0.9758
_exptl_absorpt_correction_type multi-scan
_exptl_absorpt_process_details sadabs
_exptl_crystal_colour yellow
_exptl_crystal_density_diffrn 1.464
_exptl_crystal_density_method 'not measured'
_exptl_crystal_description block
_exptl_crystal_F_000 592
_exptl_crystal_size_max 0.22
_exptl_crystal_size_mid 0.20
_exptl_crystal_size_min 0.18
_refine_diff_density_max 0.192
_refine_diff_density_min -0.173
_refine_diff_density_rms 0.048
_refine_ls_extinction_coef 0.016(3)
_refine_ls_extinction_expression Fc^*^=kFc[1+0.001xFc^2^\l^3^/sin(2\q)]^-1/4^
_refine_ls_extinction_method SHELXL
_refine_ls_goodness_of_fit_ref 1.075
_refine_ls_hydrogen_treatment constr
_refine_ls_matrix_type full
_refine_ls_number_parameters 193
_refine_ls_number_reflns 2290
_refine_ls_number_restraints 0
_refine_ls_restrained_S_all 1.075
_refine_ls_R_factor_all 0.0876
_refine_ls_R_factor_gt 0.0510
_refine_ls_shift/su_max 0.001
_refine_ls_shift/su_mean 0.000
_refine_ls_structure_factor_coef Fsqd
_refine_ls_weighting_details 'calc w=1/[\s^2^(Fo^2^)+(0.1486P)^2^+3.0739P] where P=(Fo^2^+2Fc^2^)/3'
_refine_ls_weighting_scheme calc
_refine_ls_wR_factor_gt 0.1394
_refine_ls_wR_factor_ref 0.1583
_reflns_number_gt 1418
_reflns_number_total 2290
_reflns_threshold_expression >2sigma(I)
_cod_data_source_file c7dt02259j2.cif
_cod_data_source_block 150527g
_cod_depositor_comments
;
The following automatic conversions were performed:

'_symmetry_cell_setting' value 'Monoclinic' changed to 'monoclinic'
according to
/home/data/users/saulius/crontab/automatic-downloads/rss-feeds/RSC/lib/dictionaries/cif_core.dic
dictionary named 'cif_core.dic' version 2.4.2 from 2011-04-26.

Automatic conversion script
Id: cif_fix_values 4973 2017-02-22 13:04:09Z antanas 
;
_cod_original_cell_volume 1302.37(18)
_cod_original_sg_symbol_H-M 'P2(1)/c   '
_cod_database_code 7043573

loop_
_symmetry_equiv_pos_as_xyz
'x, y, z'
'-x, y+1/2, -z+1/2'
'-x, -y, -z'
'x, -y-1/2, z-1/2'

loop_
_atom_site_label
_atom_site_type_symbol
_atom_site_fract_x
_atom_site_fract_y
_atom_site_fract_z
_atom_site_U_iso_or_equiv
_atom_site_adp_type
_atom_site_occupancy
_atom_site_symmetry_multiplicity
_atom_site_calc_flag
_atom_site_refinement_flags
C8 C 0.2508(4) 0.99277(13) 1.0014(2) 0.0337(6) Uani 1 1 d .
C5 C 0.4271(4) 1.05715(14) 1.2217(2) 0.0351(6) Uani 1 1 d .
C11 C 0.0844(4) 0.93483(16) 0.7861(3) 0.0425(7) Uani 1 1 d .
B1 B 0.2645(5) 1.13660(17) 1.0086(3) 0.0433(8) Uani 1 1 d .
F2 F 0.0828(3) 1.17521(9) 0.97958(16) 0.0578(5) Uani 1 1 d .
C2 C 0.6021(5) 1.11767(17) 1.4351(3) 0.0527(8) Uani 1 1 d .
H2 H 0.6726 1.1151 1.5277 0.063 Uiso 1 1 calc R
F1 F 0.3841(3) 1.17751(9) 0.96653(17) 0.0639(6) Uani 1 1 d .
C13 C -0.0921(5) 0.8817(2) 0.5612(3) 0.0646(9) Uani 1 1 d .
H13A H -0.2406 0.8760 0.5296 0.097 Uiso 1 1 calc R
H13B H -0.0439 0.8440 0.5224 0.097 Uiso 1 1 calc R
H13C H -0.0648 0.9297 0.5361 0.097 Uiso 1 1 calc R
N3 N 0.2103(3) 1.06055(12) 0.93799(19) 0.0404(6) Uani 1 1 d .
N5 N 0.0186(4) 0.87472(14) 0.7058(2) 0.0537(7) Uani 1 1 d .
C9 C 0.1101(5) 1.06017(17) 0.8026(3) 0.0514(8) Uani 1 1 d .
H9 H 0.0854 1.1062 0.7609 0.062 Uiso 1 1 calc R
C10 C 0.1875(4) 0.92914(15) 0.9241(2) 0.0398(7) Uani 1 1 d .
H10 H 0.2139 0.8827 0.9645 0.048 Uiso 1 1 calc R
C4 C 0.4607(5) 1.18776(15) 1.2363(3) 0.0495(8) Uani 1 1 d .
H4 H 0.4360 1.2332 1.1929 0.059 Uiso 1 1 calc R
N2 N 0.3911(3) 1.12495(11) 1.1621(2) 0.0385(6) Uani 1 1 d .
C1 C 0.5364(4) 1.05488(16) 1.3627(2) 0.0445(7) Uani 1 1 d .
H1 H 0.5632 1.0093 1.4060 0.053 Uiso 1 1 calc R
C12 C 0.0474(5) 0.80106(17) 0.7614(3) 0.0626(9) Uani 1 1 d .
H12A H 0.1927 0.7939 0.8250 0.094 Uiso 1 1 calc R
H12B H 0.0066 0.7651 0.6913 0.094 Uiso 1 1 calc R
H12C H -0.0380 0.7951 0.8048 0.094 Uiso 1 1 calc R
C3 C 0.5649(5) 1.18645(17) 1.3717(3) 0.0567(9) Uani 1 1 d .
H3 H 0.6102 1.2301 1.4207 0.068 Uiso 1 1 calc R
C7 C 0.3957(5) 0.92296(15) 1.2087(2) 0.0437(7) Uani 1 1 d .
C6 C 0.3561(4) 0.99235(13) 1.1425(2) 0.0363(6) Uani 1 1 d .
N4 N 0.0451(4) 1.00270(14) 0.7249(2) 0.0545(7) Uani 1 1 d .
N1 N 0.4265(5) 0.86753(14) 1.2638(2) 0.0668(9) Uani 1 1 d .

loop_
_atom_site_aniso_label
_atom_site_aniso_U_11
_atom_site_aniso_U_22
_atom_site_aniso_U_33
_atom_site_aniso_U_23
_atom_site_aniso_U_13
_atom_site_aniso_U_12
C8 0.0340(14) 0.0316(14) 0.0355(14) 0.0027(11) 0.0164(12) 0.0015(11)
C5 0.0364(14) 0.0332(14) 0.0385(14) 0.0010(11) 0.0201(12) 0.0011(11)
C11 0.0385(16) 0.0504(17) 0.0374(14) -0.0018(13) 0.0167(12) 0.0012(13)
B1 0.048(2) 0.0328(17) 0.0495(19) 0.0095(14) 0.0234(16) -0.0009(15)
F2 0.0601(11) 0.0454(10) 0.0620(11) 0.0105(8) 0.0240(9) 0.0171(8)
C2 0.0551(19) 0.057(2) 0.0426(16) -0.0122(15) 0.0207(14) -0.0013(15)
F1 0.0827(13) 0.0508(11) 0.0688(11) 0.0065(8) 0.0445(10) -0.0150(9)
C13 0.055(2) 0.086(2) 0.0416(17) -0.0156(16) 0.0135(15) -0.0004(18)
N3 0.0444(14) 0.0375(13) 0.0360(12) 0.0075(10) 0.0161(11) 0.0030(10)
N5 0.0563(16) 0.0564(16) 0.0398(14) -0.0123(12) 0.0156(12) -0.0004(13)
C9 0.0578(19) 0.0481(18) 0.0385(16) 0.0122(14) 0.0148(14) 0.0047(15)
C10 0.0433(16) 0.0349(16) 0.0376(14) -0.0002(12) 0.0160(12) 0.0004(12)
C4 0.0510(18) 0.0316(16) 0.064(2) -0.0060(14) 0.0258(16) -0.0015(13)
N2 0.0424(13) 0.0279(12) 0.0449(13) -0.0004(10) 0.0205(11) 0.0001(10)
C1 0.0525(18) 0.0418(16) 0.0384(15) -0.0001(13) 0.0208(13) 0.0024(13)
C12 0.074(2) 0.054(2) 0.0557(19) -0.0215(16) 0.0275(17) -0.0130(17)
C3 0.055(2) 0.0476(19) 0.062(2) -0.0204(16) 0.0238(16) -0.0033(15)
C7 0.0550(18) 0.0364(16) 0.0314(14) -0.0034(12) 0.0134(13) -0.0026(13)
C6 0.0431(15) 0.0294(14) 0.0355(14) 0.0015(11) 0.0177(12) 0.0010(12)
N4 0.0634(17) 0.0541(16) 0.0369(13) 0.0039(12) 0.0162(12) 0.0070(13)
N1 0.102(2) 0.0403(16) 0.0437(15) 0.0068(12) 0.0227(14) 0.0034(15)

loop_
_atom_type_symbol
_atom_type_description
_atom_type_scat_dispersion_real
_atom_type_scat_dispersion_imag
_atom_type_scat_source
C C 0.0033 0.0016 'International Tables Vol C Tables 4.2.6.8 and 6.1.1.4'
H H 0.0000 0.0000 'International Tables Vol C Tables 4.2.6.8 and 6.1.1.4'
N N 0.0061 0.0033 'International Tables Vol C Tables 4.2.6.8 and 6.1.1.4'
B B 0.0013 0.0007 'International Tables Vol C Tables 4.2.6.8 and 6.1.1.4'
F F 0.0171 0.0103 'International Tables Vol C Tables 4.2.6.8 and 6.1.1.4'

loop_
_geom_angle_atom_site_label_1
_geom_angle_atom_site_label_2
_geom_angle_atom_site_label_3
_geom_angle
N3 C8 C10 118.5(2)
N3 C8 C6 117.8(2)
C10 C8 C6 123.7(2)
N2 C5 C1 117.6(2)
N2 C5 C6 119.8(2)
C1 C5 C6 122.6(2)
N5 C11 N4 116.8(2)
N5 C11 C10 122.4(3)
N4 C11 C10 120.9(2)
F2 B1 F1 109.0(2)
F2 B1 N3 110.2(2)
F1 B1 N3 109.8(2)
F2 B1 N2 109.0(2)
F1 B1 N2 109.3(2)
N3 B1 N2 109.6(2)
C1 C2 C3 120.3(3)
C1 C2 H2 119.9
C3 C2 H2 119.9
N5 C13 H13A 109.5
N5 C13 H13B 109.5
H13A C13 H13B 109.5
N5 C13 H13C 109.5
H13A C13 H13C 109.5
H13B C13 H13C 109.5
C9 N3 C8 117.2(2)
C9 N3 B1 117.6(2)
C8 N3 B1 125.2(2)
C11 N5 C12 120.6(2)
C11 N5 C13 121.7(3)
C12 N5 C13 117.6(2)
N4 C9 N3 127.2(3)
N4 C9 H9 116.4
N3 C9 H9 116.4
C8 C10 C11 119.8(2)
C8 C10 H10 120.1
C11 C10 H10 120.1
C3 C4 N2 122.3(3)
C3 C4 H4 118.8
N2 C4 H4 118.8
C4 N2 C5 120.7(2)
C4 N2 B1 115.7(2)
C5 N2 B1 123.6(2)
C2 C1 C5 121.0(3)
C2 C1 H1 119.5
C5 C1 H1 119.5
N5 C12 H12A 109.5
N5 C12 H12B 109.5
H12A C12 H12B 109.5
N5 C12 H12C 109.5
H12A C12 H12C 109.5
H12B C12 H12C 109.5
C4 C3 C2 118.0(3)
C4 C3 H3 121.0
C2 C3 H3 121.0
N1 C7 C6 178.7(3)
C8 C6 C7 118.2(2)
C8 C6 C5 123.9(2)
C7 C6 C5 117.9(2)
C9 N4 C11 116.5(2)

loop_
_geom_bond_atom_site_label_1
_geom_bond_atom_site_label_2
_geom_bond_distance
C8 N3 1.378(3)
C8 C10 1.385(3)
C8 C6 1.415(3)
C5 N2 1.362(3)
C5 C1 1.415(3)
C5 C6 1.415(3)
C11 N5 1.351(3)
C11 N4 1.369(4)
C11 C10 1.387(3)
B1 F2 1.378(4)
B1 F1 1.380(4)
B1 N3 1.543(4)
B1 N2 1.556(4)
C2 C1 1.347(4)
C2 C3 1.395(4)
C2 H2 0.9300
C13 N5 1.456(4)
C13 H13A 0.9600
C13 H13B 0.9600
C13 H13C 0.9600
N3 C9 1.358(3)
N5 C12 1.443(4)
C9 N4 1.297(4)
C9 H9 0.9300
C10 H10 0.9300
C4 C3 1.358(4)
C4 N2 1.359(3)
C4 H4 0.9300
C1 H1 0.9300
C12 H12A 0.9600
C12 H12B 0.9600
C12 H12C 0.9600
C3 H3 0.9300
C7 N1 1.144(3)
C7 C6 1.418(4)
